data_7204726
loop_
_publ_author_name
'Spencer, Howard J.'
'Berridge, Rory'
'Crouch, David J.'
'Wright, Shaun P.'
'Giles, Mark'
'McCulloch, Iain'
'Coles, Simon J.'
'Hursthouse, Michael B.'
'Skabara, Peter J.'

_publ_section_title
;
 Further evidence for spontaneous solid-state polymerisation reactions
 in 2,5-dibromothiophene derivativesElectronic supplementary
 information (ESI) available: X-ray data for DBMDTT, DBEDTT and DBPDTT.
 See http://www.rsc.org/suppdata/jm/b3/b307575n/
;
_journal_issue 9
_journal_name_full 'Journal of Materials Chemistry'
_journal_page_first 2075
_journal_paper_doi 10.1039/b307575n
_journal_volume 13
_journal_year 2003
_chemical_formula_sum 'C5 H2 Br2 S3'
_chemical_formula_weight 318.07
_chemical_name_systematic
;
?
;
_space_group_IT_number 14
_symmetry_cell_setting monoclinic
_symmetry_space_group_name_Hall '-P 2yn'
_symmetry_space_group_name_H-M 'P 1 21/n 1'
_atom_sites_solution_hydrogens geom
_atom_sites_solution_primary direct
_atom_sites_solution_secondary difmap
_audit_creation_method SHELXL-97
_cell_angle_alpha 90.00
_cell_angle_beta 105.3610(10)
_cell_angle_gamma 90.00
_cell_formula_units_Z 4
_cell_length_a 7.4164(2)
_cell_length_b 11.0544(3)
_cell_length_c 10.6791(4)
_cell_measurement_reflns_used 5679
_cell_measurement_temperature 120(2)
_cell_measurement_theta_max 27.48
_cell_measurement_theta_min 2.91
_cell_volume 844.24(5)
_computing_structure_refinement 'SHELXL-97 (Sheldrick, 1997)'
_computing_structure_solution 'SHELXS-97 (Sheldrick, 1990)'
_diffrn_ambient_temperature 120(2)
_diffrn_measured_fraction_theta_full 0.996
_diffrn_measured_fraction_theta_max 0.996
_diffrn_radiation_monochromator graphite
_diffrn_radiation_type MoK\a
_diffrn_radiation_wavelength 0.71073
_diffrn_reflns_av_R_equivalents 0.1888
_diffrn_reflns_av_sigmaI/netI 0.1055
_diffrn_reflns_limit_h_max 9
_diffrn_reflns_limit_h_min -9
_diffrn_reflns_limit_k_max 14
_diffrn_reflns_limit_k_min -14
_diffrn_reflns_limit_l_max 13
_diffrn_reflns_limit_l_min -13
_diffrn_reflns_number 8570
_diffrn_reflns_theta_full 27.45
_diffrn_reflns_theta_max 27.45
_diffrn_reflns_theta_min 3.39
_exptl_absorpt_coefficient_mu 10.260
_exptl_absorpt_correction_T_max 0.6280
_exptl_absorpt_correction_T_min 0.0837
_exptl_absorpt_correction_type multi-scan
_exptl_absorpt_process_details 'SORTAV (Blessing, 1997)'
_exptl_crystal_colour colourless
_exptl_crystal_density_diffrn 2.502
_exptl_crystal_density_method 'not measured'
_exptl_crystal_description plate
_exptl_crystal_F_000 600
_exptl_crystal_size_max 0.48
_exptl_crystal_size_mid 0.20
_exptl_crystal_size_min 0.05
_refine_diff_density_max 1.583
_refine_diff_density_min -1.626
_refine_diff_density_rms 0.286
_refine_ls_extinction_coef 0.026(3)
_refine_ls_extinction_expression Fc^*^=kFc[1+0.001xFc^2^\l^3^/sin(2\q)]^-1/4^
_refine_ls_extinction_method SHELXL
_refine_ls_goodness_of_fit_ref 1.035
_refine_ls_hydrogen_treatment mixed
_refine_ls_matrix_type full
_refine_ls_number_parameters 92
_refine_ls_number_reflns 1927
_refine_ls_number_restraints 0
_refine_ls_restrained_S_all 1.035
_refine_ls_R_factor_all 0.0615
_refine_ls_R_factor_gt 0.0572
_refine_ls_shift/su_max 0.253
_refine_ls_shift/su_mean 0.018
_refine_ls_structure_factor_coef Fsqd
_refine_ls_weighting_details 'calc w=1/[\s^2^(Fo^2^)+(0.0891P)^2^+1.3486P] where P=(Fo^2^+2Fc^2^)/3'
_refine_ls_weighting_scheme calc
_refine_ls_wR_factor_gt 0.1455
_refine_ls_wR_factor_ref 0.1516
_reflns_number_gt 1757
_reflns_number_total 1927
_reflns_threshold_expression >2sigma(I)
_cod_data_source_file b307575n.txt
_cod_data_source_block 03src0148
_cod_depositor_comments
;
The following automatic conversions were performed:
'_symmetry_cell_setting' value 'Monoclinic' changed to 'monoclinic'
according to '/home/saulius/struct/CIF-dictionaries/cif_core.dic'
dictionary named 'cif_core.dic' version 2.4.1 from 2010-06-29.

Automatic conversion script
Id: cif_fix_enum 1527 2010-12-29 10:47:43Z saulius 
;
_cod_original_sg_symbol_H-M P2(1)/n
_cod_database_code 7204726

loop_
_symmetry_equiv_pos_as_xyz
'x, y, z'
'-x+1/2, y+1/2, -z+1/2'
'-x, -y, -z'
'x-1/2, -y-1/2, z-1/2'

loop_
_atom_site_label
_atom_site_type_symbol
_atom_site_fract_x
_atom_site_fract_y
_atom_site_fract_z
_atom_site_U_iso_or_equiv
_atom_site_adp_type
_atom_site_occupancy
_atom_site_symmetry_multiplicity
_atom_site_calc_flag
_atom_site_refinement_flags
_atom_site_disorder_assembly
_atom_site_disorder_group
C1 C 0.6155(8) 0.4167(5) 0.6574(5) 0.0270(12) Uani 1 1 d . . .
H1A H 0.5394 0.3625 0.5900 0.032 Uiso 1 1 calc R . .
H1B H 0.7177 0.4506 0.6244 0.032 Uiso 1 1 calc R . .
C2 C 0.4004(7) 0.4541(5) 0.8083(4) 0.0193(9) Uani 1 1 d . . .
C3 C 0.5182(6) 0.3555(5) 0.8642(4) 0.0204(10) Uani 1 1 d . . .
C4 C 0.2521(7) 0.4679(5) 0.8606(4) 0.0192(9) Uani 1 1 d . . .
C5 C 0.4556(7) 0.2964(5) 0.9569(5) 0.0224(10) Uani 1 1 d . . .
S1 S 0.46955(18) 0.53934(14) 0.69100(12) 0.0239(3) Uani 1 1 d . . .
S2 S 0.71376(18) 0.33122(13) 0.80562(13) 0.0254(4) Uani 1 1 d . . .
S3 S 0.25358(17) 0.36076(13) 0.97879(11) 0.0220(3) Uani 1 1 d . . .
Br1 Br 0.06418(7) 0.58434(5) 0.81547(5) 0.0247(3) Uani 1 1 d . . .
Br2 Br 0.56645(8) 0.16509(6) 1.05586(6) 0.0306(3) Uani 1 1 d . . .

loop_
_atom_site_aniso_label
_atom_site_aniso_U_11
_atom_site_aniso_U_22
_atom_site_aniso_U_33
_atom_site_aniso_U_23
_atom_site_aniso_U_13
_atom_site_aniso_U_12
C1 0.029(3) 0.031(3) 0.026(2) 0.001(2) 0.015(2) -0.001(2)
C2 0.022(2) 0.020(3) 0.016(2) 0.0004(19) 0.0069(18) -0.0029(19)
C3 0.014(2) 0.027(3) 0.021(2) 0.000(2) 0.0068(18) -0.0006(19)
C4 0.021(2) 0.018(2) 0.020(2) -0.0016(18) 0.0085(18) 0.0016(18)
C5 0.021(2) 0.024(3) 0.023(2) -0.002(2) 0.0074(19) -0.0022(19)
S1 0.0276(6) 0.0268(8) 0.0200(6) 0.0033(5) 0.0112(5) -0.0027(5)
S2 0.0193(6) 0.0305(8) 0.0300(7) 0.0013(5) 0.0127(5) 0.0003(5)
S3 0.0224(6) 0.0264(7) 0.0202(6) 0.0022(5) 0.0110(5) -0.0013(5)
Br1 0.0230(3) 0.0240(4) 0.0293(4) -0.00043(19) 0.0109(2) 0.00337(18)
Br2 0.0265(3) 0.0294(4) 0.0347(4) 0.0127(2) 0.0062(3) 0.0004(2)

loop_
_atom_type_symbol
_atom_type_description
_atom_type_scat_dispersion_real
_atom_type_scat_dispersion_imag
_atom_type_scat_source
C C 0.0033 0.0016 'International Tables Vol C Tables 4.2.6.8 and 6.1.1.4'
H H 0.0000 0.0000 'International Tables Vol C Tables 4.2.6.8 and 6.1.1.4'
S S 0.1246 0.1234 'International Tables Vol C Tables 4.2.6.8 and 6.1.1.4'
Br Br -0.2901 2.4595 'International Tables Vol C Tables 4.2.6.8 and 6.1.1.4'

loop_
_geom_angle_atom_site_label_1
_geom_angle_atom_site_label_2
_geom_angle_atom_site_label_3
_geom_angle
_geom_angle_site_symmetry_1
_geom_angle_site_symmetry_3
_geom_angle_publ_flag
S2 C1 S1 109.6(3) . . ?
S2 C1 H1A 109.8 . . ?
S1 C1 H1A 109.8 . . ?
S2 C1 H1B 109.8 . . ?
S1 C1 H1B 109.8 . . ?
H1A C1 H1B 108.2 . . ?
C4 C2 C3 112.6(4) . . ?
C4 C2 S1 130.7(4) . . ?
C3 C2 S1 116.7(3) . . ?
C5 C3 C2 112.4(4) . . ?
C5 C3 S2 131.3(4) . . ?
C2 C3 S2 116.2(4) . . ?
C2 C4 S3 111.8(4) . . ?
C2 C4 Br1 126.7(4) . . ?
S3 C4 Br1 121.4(3) . . ?
C3 C5 S3 112.0(4) . . ?
C3 C5 Br2 127.1(4) . . ?
S3 C5 Br2 120.9(3) . . ?
C2 S1 C1 92.4(2) . . ?
C3 S2 C1 93.0(2) . . ?
C5 S3 C4 91.2(2) . . ?

loop_
_geom_bond_atom_site_label_1
_geom_bond_atom_site_label_2
_geom_bond_distance
_geom_bond_site_symmetry_2
_geom_bond_publ_flag
C1 S2 1.822(6) . ?
C1 S1 1.829(6) . ?
C1 H1A 0.9900 . ?
C1 H1B 0.9900 . ?
C2 C4 1.368(6) . ?
C2 C3 1.426(7) . ?
C2 S1 1.749(5) . ?
C3 C5 1.365(7) . ?
C3 S2 1.746(5) . ?
C4 S3 1.729(5) . ?
C4 Br1 1.864(5) . ?
C5 S3 1.729(5) . ?
C5 Br2 1.855(6) . ?

loop_
_geom_torsion_atom_site_label_1
_geom_torsion_atom_site_label_2
_geom_torsion_atom_site_label_3
_geom_torsion_atom_site_label_4
_geom_torsion
_geom_torsion_site_symmetry_1
_geom_torsion_site_symmetry_2
_geom_torsion_site_symmetry_3
_geom_torsion_site_symmetry_4
_geom_torsion_publ_flag
C4 C2 C3 C5 0.4(6) . . . . ?
S1 C2 C3 C5 178.4(4) . . . . ?
C4 C2 C3 S2 -179.2(4) . . . . ?
S1 C2 C3 S2 -1.2(5) . . . . ?
C3 C2 C4 S3 0.0(5) . . . . ?
S1 C2 C4 S3 -177.7(3) . . . . ?
C3 C2 C4 Br1 -179.7(4) . . . . ?
S1 C2 C4 Br1 2.6(7) . . . . ?
C2 C3 C5 S3 -0.6(6) . . . . ?
S2 C3 C5 S3 179.0(3) . . . . ?
C2 C3 C5 Br2 -179.0(4) . . . . ?
S2 C3 C5 Br2 0.5(8) . . . . ?
C4 C2 S1 C1 -161.2(5) . . . . ?
C3 C2 S1 C1 21.2(4) . . . . ?
S2 C1 S1 C2 -32.9(3) . . . . ?
C5 C3 S2 C1 160.9(5) . . . . ?
C2 C3 S2 C1 -19.6(4) . . . . ?
S1 C1 S2 C3 32.6(3) . . . . ?
C3 C5 S3 C4 0.5(4) . . . . ?
Br2 C5 S3 C4 179.1(3) . . . . ?
C2 C4 S3 C5 -0.3(4) . . . . ?
Br1 C4 S3 C5 179.5(3) . . . . ?

loop_
_cod_related_entry_id
_cod_related_entry_database
_cod_related_entry_code
1 ChemSpider 21143322
